data_2234236
loop_
_publ_author_name
'Andrade, L. C. R.'
'de Almeida, M. J. M.'
'Fernandes Roleira, F. M.'
'Varela, C. L.'
'Tavares da Silva, E. J.'

_publ_section_title
;
 6-Methylideneandrost-4-ene-3,17-dione
;
_journal_coeditor_code HB6686
_journal_issue 4
_journal_name_full 'Acta Crystallographica Section E'
_journal_page_first o1263
_journal_paper_doi 10.1107/S1600536812013207
_journal_volume 68
_journal_year 2012
_chemical_formula_iupac 'C20 H26 O2'
_chemical_formula_moiety 'C20 H26 O2'
_chemical_formula_sum 'C20 H26 O2'
_chemical_formula_weight 298.41
_chemical_name_systematic
;
6-Methylideneandrost-4-ene-3,17-dione
;
_space_group_IT_number 4
_space_group_name_Hall 'P 2yb'
_symmetry_cell_setting monoclinic
_symmetry_space_group_name_Hall 'P 2yb'
_symmetry_space_group_name_H-M 'P 1 21 1'
_atom_sites_solution_hydrogens geom
_atom_sites_solution_primary direct
_atom_sites_solution_secondary difmap
_audit_creation_method SHELXL-97
_cell_angle_alpha 90.00
_cell_angle_beta 108.197(2)
_cell_angle_gamma 90.00
_cell_formula_units_Z 2
_cell_length_a 9.2343(4)
_cell_length_b 8.7162(4)
_cell_length_c 11.0798(5)
_cell_measurement_reflns_used 4974
_cell_measurement_temperature 293(2)
_cell_measurement_theta_max 22.53
_cell_measurement_theta_min 3.03
_cell_volume 847.19(7)
_computing_cell_refinement 'SAINT (Bruker, 2003)'
_computing_data_collection 'SMART (Bruker, 2003)'
_computing_data_reduction 'SAINT (Bruker, 2003)'
_computing_molecular_graphics 'PLATON (Spek, 2009)'
_computing_publication_material 'SHELXL97 (Sheldrick, 2008)'
_computing_structure_refinement 'SHELXL97 (Sheldrick, 2008)'
_computing_structure_solution 'SHELXS97 (Sheldrick, 2008)'
_diffrn_ambient_temperature 293(2)
_diffrn_measured_fraction_theta_full 0.966
_diffrn_measured_fraction_theta_max 0.889
_diffrn_measurement_device_type 'Bruker APEX CCD'
_diffrn_measurement_method '\f and \w'
_diffrn_radiation_monochromator graphite
_diffrn_radiation_source 'fine-focus sealed tube'
_diffrn_radiation_type MoK\a
_diffrn_radiation_wavelength 0.71073
_diffrn_reflns_av_R_equivalents 0.0363
_diffrn_reflns_av_sigmaI/netI 0.0290
_diffrn_reflns_limit_h_max 11
_diffrn_reflns_limit_h_min -11
_diffrn_reflns_limit_k_max 11
_diffrn_reflns_limit_k_min -11
_diffrn_reflns_limit_l_max 14
_diffrn_reflns_limit_l_min -14
_diffrn_reflns_number 18560
_diffrn_reflns_theta_full 27.00
_diffrn_reflns_theta_max 28.23
_diffrn_reflns_theta_min 3.43
_exptl_absorpt_coefficient_mu 0.073
_exptl_absorpt_correction_T_max 0.996
_exptl_absorpt_correction_T_min 0.835
_exptl_absorpt_correction_type multi-scan
_exptl_absorpt_process_details '(SADABS; Sheldrick, 2000)'
_exptl_crystal_colour colourless
_exptl_crystal_density_diffrn 1.170
_exptl_crystal_density_method 'not measured'
_exptl_crystal_description prism
_exptl_crystal_F_000 324
_exptl_crystal_size_max 0.24
_exptl_crystal_size_mid 0.17
_exptl_crystal_size_min 0.05
_refine_diff_density_max 0.143
_refine_diff_density_min -0.129
_refine_ls_extinction_method none
_refine_ls_goodness_of_fit_ref 1.022
_refine_ls_hydrogen_treatment constr
_refine_ls_matrix_type full
_refine_ls_number_parameters 201
_refine_ls_number_reflns 1979
_refine_ls_number_restraints 1
_refine_ls_restrained_S_all 1.022
_refine_ls_R_factor_all 0.0671
_refine_ls_R_factor_gt 0.0398
_refine_ls_shift/su_max 0.000
_refine_ls_shift/su_mean 0.000
_refine_ls_structure_factor_coef Fsqd
_refine_ls_weighting_details 'calc w=1/[\s^2^(Fo^2^)+(0.0554P)^2^+0.0289P] where P=(Fo^2^+2Fc^2^)/3'
_refine_ls_weighting_scheme calc
_refine_ls_wR_factor_gt 0.0891
_refine_ls_wR_factor_ref 0.1002
_reflns_number_gt 1433
_reflns_number_total 1979
_reflns_threshold_expression I>2\s(I)
_cod_data_source_file hb6686.cif
_cod_data_source_block I
_cod_original_sg_symbol_H-M 'P 21'
_cod_database_code 2234236
_cod_database_fobs_code 2234236

loop_
_symmetry_equiv_pos_as_xyz
'x, y, z'
'-x, y+1/2, -z'

loop_
_atom_site_type_symbol
_atom_site_label
_atom_site_fract_x
_atom_site_fract_y
_atom_site_fract_z
_atom_site_U_iso_or_equiv
_atom_site_adp_type
_atom_site_calc_flag
_atom_site_refinement_flags
_atom_site_occupancy
_atom_site_symmetry_multiplicity
O O3 0.4355(3) 0.2091(3) -0.50154(16) 0.0901(7) Uani d . 1 1
O O17 0.8776(2) 0.1624(3) 0.50156(17) 0.0859(7) Uani d . 1 1
C C1 0.6765(3) 0.0835(3) -0.1938(2) 0.0482(6) Uani d . 1 1
H H1A 0.7557 0.0070 -0.1627 0.058 Uiso calc R 1 1
H H1B 0.5887 0.0510 -0.1700 0.058 Uiso calc R 1 1
C C2 0.6322(3) 0.0896(3) -0.3384(2) 0.0587(7) Uani d . 1 1
H H2A 0.7234 0.1037 -0.3628 0.070 Uiso calc R 1 1
H H2B 0.5867 -0.0076 -0.3730 0.070 Uiso calc R 1 1
C C3 0.5234(3) 0.2148(3) -0.3938(2) 0.0579(7) Uani d . 1 1
C C4 0.5301(3) 0.3509(3) -0.31480(19) 0.0519(6) Uani d . 1 1
H H4 0.4632 0.4312 -0.3481 0.062 Uiso calc R 1 1
C C5 0.6281(3) 0.3660(3) -0.19633(19) 0.0406(5) Uani d . 1 1
C C6 0.6402(3) 0.5144(3) -0.12840(19) 0.0429(5) Uani d . 1 1
C C7 0.6506(3) 0.5032(3) 0.00948(19) 0.0466(6) Uani d . 1 1
H H7A 0.5514 0.4757 0.0158 0.056 Uiso calc R 1 1
H H7B 0.6779 0.6028 0.0491 0.056 Uiso calc R 1 1
C C8 0.7671(3) 0.3855(3) 0.08090(18) 0.0393(5) Uani d . 1 1
H H8 0.8690 0.4198 0.0832 0.047 Uiso calc R 1 1
C C9 0.7337(3) 0.2294(3) 0.01266(18) 0.0366(5) Uani d . 1 1
H H9 0.6293 0.2027 0.0087 0.044 Uiso calc R 1 1
C C10 0.7340(2) 0.2374(2) -0.12870(18) 0.0393(5) Uani d . 1 1
C C11 0.8350(3) 0.1008(3) 0.0884(2) 0.0539(6) Uani d . 1 1
H H11A 0.9384 0.1168 0.0871 0.065 Uiso calc R 1 1
H H11B 0.7999 0.0036 0.0468 0.065 Uiso calc R 1 1
C C12 0.8365(3) 0.0905(3) 0.2274(2) 0.0568(7) Uani d . 1 1
H H12A 0.7370 0.0584 0.2302 0.068 Uiso calc R 1 1
H H12B 0.9107 0.0146 0.2722 0.068 Uiso calc R 1 1
C C13 0.8765(3) 0.2447(3) 0.29190(19) 0.0473(6) Uani d . 1 1
C C14 0.7637(3) 0.3646(3) 0.21692(19) 0.0423(5) Uani d . 1 1
H H14 0.6623 0.3240 0.2093 0.051 Uiso calc R 1 1
C C15 0.7863(3) 0.5024(4) 0.3071(2) 0.0586(7) Uani d . 1 1
H H15A 0.6977 0.5690 0.2840 0.070 Uiso calc R 1 1
H H15B 0.8756 0.5616 0.3079 0.070 Uiso calc R 1 1
C C16 0.8078(4) 0.4237(4) 0.4357(2) 0.0741(9) Uani d . 1 1
H H16A 0.8849 0.4765 0.5028 0.089 Uiso calc R 1 1
H H16B 0.7130 0.4240 0.4561 0.089 Uiso calc R 1 1
C C17 0.8573(3) 0.2610(4) 0.4218(2) 0.0597(7) Uani d . 1 1
C C18 1.0444(3) 0.2877(4) 0.3115(2) 0.0665(8) Uani d . 1 1
H H18A 1.1098 0.2100 0.3615 0.100 Uiso calc R 1 1
H H18B 1.0667 0.3845 0.3546 0.100 Uiso calc R 1 1
H H18C 1.0611 0.2953 0.2304 0.100 Uiso calc R 1 1
C C19 0.8931(3) 0.2731(3) -0.1379(2) 0.0536(6) Uani d . 1 1
H H19A 0.8879 0.2794 -0.2257 0.080 Uiso calc R 1 1
H H19B 0.9625 0.1930 -0.0971 0.080 Uiso calc R 1 1
H H19C 0.9282 0.3691 -0.0968 0.080 Uiso calc R 1 1
C C66 0.6447(3) 0.6472(3) -0.1846(2) 0.0609(7) Uani d . 1 1
H H66A 0.6403 0.6498 -0.2696 0.073 Uiso calc R 1 1
H H66B 0.6523 0.7382 -0.1391 0.073 Uiso calc R 1 1

loop_
_atom_site_aniso_label
_atom_site_aniso_U_11
_atom_site_aniso_U_22
_atom_site_aniso_U_33
_atom_site_aniso_U_12
_atom_site_aniso_U_13
_atom_site_aniso_U_23
O3 0.1235(18) 0.0890(16) 0.0410(9) -0.0040(15) 0.0016(11) -0.0116(10)
O17 0.0974(16) 0.1097(18) 0.0578(10) 0.0235(14) 0.0349(10) 0.0346(12)
C1 0.0620(15) 0.0377(14) 0.0482(12) -0.0032(12) 0.0218(11) -0.0054(11)
C2 0.0806(18) 0.0504(16) 0.0498(13) -0.0085(15) 0.0272(12) -0.0157(12)
C3 0.0765(18) 0.0587(17) 0.0386(11) -0.0084(15) 0.0182(12) -0.0052(12)
C4 0.0636(15) 0.0513(15) 0.0383(11) 0.0048(14) 0.0121(10) 0.0033(12)
C5 0.0513(14) 0.0367(13) 0.0371(10) -0.0006(11) 0.0188(10) 0.0038(10)
C6 0.0525(14) 0.0361(13) 0.0389(11) 0.0049(12) 0.0125(10) 0.0032(10)
C7 0.0623(15) 0.0358(13) 0.0402(11) 0.0095(13) 0.0138(10) -0.0020(10)
C8 0.0412(12) 0.0393(14) 0.0362(9) 0.0002(10) 0.0103(9) 0.0002(9)
C9 0.0408(12) 0.0322(13) 0.0376(10) 0.0003(10) 0.0133(9) 0.0017(9)
C10 0.0488(14) 0.0333(13) 0.0385(10) -0.0033(11) 0.0174(9) -0.0018(9)
C11 0.0662(16) 0.0441(16) 0.0491(12) 0.0100(13) 0.0146(11) 0.0050(11)
C12 0.0657(17) 0.0513(17) 0.0520(13) 0.0094(14) 0.0161(11) 0.0140(12)
C13 0.0435(13) 0.0575(17) 0.0395(11) 0.0015(12) 0.0111(10) 0.0080(11)
C14 0.0407(12) 0.0480(14) 0.0367(10) 0.0015(12) 0.0098(9) -0.0005(11)
C15 0.0689(17) 0.0625(17) 0.0412(12) 0.0014(15) 0.0124(11) -0.0081(12)
C16 0.085(2) 0.095(2) 0.0402(13) 0.0036(19) 0.0172(13) -0.0058(15)
C17 0.0503(15) 0.086(2) 0.0418(12) 0.0018(15) 0.0129(10) 0.0095(14)
C18 0.0447(15) 0.093(2) 0.0583(15) 0.0041(15) 0.0103(11) 0.0095(15)
C19 0.0528(14) 0.0550(16) 0.0605(14) -0.0022(13) 0.0284(11) -0.0029(12)
C66 0.086(2) 0.0426(15) 0.0537(14) 0.0026(15) 0.0218(13) 0.0052(12)

loop_
_atom_type_symbol
_atom_type_description
_atom_type_scat_dispersion_real
_atom_type_scat_dispersion_imag
_atom_type_scat_source
C C 0.0033 0.0016 'International Tables Vol C Tables 4.2.6.8 and 6.1.1.4'
H H 0.0000 0.0000 'International Tables Vol C Tables 4.2.6.8 and 6.1.1.4'
O O 0.0106 0.0060 'International Tables Vol C Tables 4.2.6.8 and 6.1.1.4'

loop_
_geom_angle_atom_site_label_1
_geom_angle_atom_site_label_2
_geom_angle_atom_site_label_3
_geom_angle
C2 C1 C10 113.72(19)
C2 C1 H1A 108.8
C10 C1 H1A 108.8
C2 C1 H1B 108.8
C10 C1 H1B 108.8
H1A C1 H1B 107.7
C3 C2 C1 112.7(2)
C3 C2 H2A 109.0
C1 C2 H2A 109.0
C3 C2 H2B 109.0
C1 C2 H2B 109.0
H2A C2 H2B 107.8
O3 C3 C4 120.7(3)
O3 C3 C2 122.3(2)
C4 C3 C2 116.9(2)
C5 C4 C3 123.5(2)
C5 C4 H4 118.3
C3 C4 H4 118.3
C4 C5 C6 120.0(2)
C4 C5 C10 122.7(2)
C6 C5 C10 117.22(17)
C66 C6 C5 122.25(18)
C66 C6 C7 122.3(2)
C5 C6 C7 115.46(19)
C6 C7 C8 112.53(18)
C6 C7 H7A 109.1
C8 C7 H7A 109.1
C6 C7 H7B 109.1
C8 C7 H7B 109.1
H7A C7 H7B 107.8
C7 C8 C14 111.40(17)
C7 C8 C9 109.92(16)
C14 C8 C9 108.45(18)
C7 C8 H8 109.0
C14 C8 H8 109.0
C9 C8 H8 109.0
C11 C9 C8 112.54(16)
C11 C9 C10 112.90(17)
C8 C9 C10 112.83(16)
C11 C9 H9 105.9
C8 C9 H9 105.9
C10 C9 H9 105.9
C5 C10 C19 107.41(18)
C5 C10 C1 109.70(17)
C19 C10 C1 110.02(19)
C5 C10 C9 108.90(16)
C19 C10 C9 112.03(17)
C1 C10 C9 108.75(16)
C9 C11 C12 113.8(2)
C9 C11 H11A 108.8
C12 C11 H11A 108.8
C9 C11 H11B 108.8
C12 C11 H11B 108.8
H11A C11 H11B 107.7
C13 C12 C11 110.2(2)
C13 C12 H12A 109.6
C11 C12 H12A 109.6
C13 C12 H12B 109.6
C11 C12 H12B 109.6
H12A C12 H12B 108.1
C17 C13 C12 116.7(2)
C17 C13 C14 101.05(19)
C12 C13 C14 109.11(18)
C17 C13 C18 104.76(19)
C12 C13 C18 111.6(2)
C14 C13 C18 113.3(2)
C13 C14 C8 113.47(18)
C13 C14 C15 104.54(17)
C8 C14 C15 120.6(2)
C13 C14 H14 105.7
C8 C14 H14 105.7
C15 C14 H14 105.7
C14 C15 C16 101.9(2)
C14 C15 H15A 111.4
C16 C15 H15A 111.4
C14 C15 H15B 111.4
C16 C15 H15B 111.4
H15A C15 H15B 109.3
C17 C16 C15 106.3(2)
C17 C16 H16A 110.5
C15 C16 H16A 110.5
C17 C16 H16B 110.5
C15 C16 H16B 110.5
H16A C16 H16B 108.7
O17 C17 C13 126.4(3)
O17 C17 C16 125.3(2)
C13 C17 C16 108.3(2)
C13 C18 H18A 109.5
C13 C18 H18B 109.5
H18A C18 H18B 109.5
C13 C18 H18C 109.5
H18A C18 H18C 109.5
H18B C18 H18C 109.5
C10 C19 H19A 109.5
C10 C19 H19B 109.5
H19A C19 H19B 109.5
C10 C19 H19C 109.5
H19A C19 H19C 109.5
H19B C19 H19C 109.5
C6 C66 H66A 120.0
C6 C66 H66B 120.0
H66A C66 H66B 120.0

loop_
_geom_bond_atom_site_label_1
_geom_bond_atom_site_label_2
_geom_bond_distance
O3 C3 1.217(3)
O17 C17 1.205(3)
C1 C2 1.526(3)
C1 C10 1.537(3)
C1 H1A 0.9700
C1 H1B 0.9700
C2 C3 1.481(4)
C2 H2A 0.9700
C2 H2B 0.9700
C3 C4 1.464(4)
C4 C5 1.348(3)
C4 H4 0.9300
C5 C6 1.483(3)
C5 C10 1.521(3)
C6 C66 1.322(4)
C6 C7 1.504(3)
C7 C8 1.518(3)
C7 H7A 0.9700
C7 H7B 0.9700
C8 C14 1.528(3)
C8 C9 1.540(3)
C8 H8 0.9800
C9 C11 1.531(3)
C9 C10 1.568(3)
C9 H9 0.9800
C10 C19 1.536(3)
C11 C12 1.539(3)
C11 H11A 0.9700
C11 H11B 0.9700
C12 C13 1.512(4)
C12 H12A 0.9700
C12 H12B 0.9700
C13 C17 1.511(3)
C13 C14 1.525(3)
C13 C18 1.543(4)
C14 C15 1.534(4)
C14 H14 0.9800
C15 C16 1.538(4)
C15 H15A 0.9700
C15 H15B 0.9700
C16 C17 1.512(5)
C16 H16A 0.9700
C16 H16B 0.9700
C18 H18A 0.9600
C18 H18B 0.9600
C18 H18C 0.9600
C19 H19A 0.9600
C19 H19B 0.9600
C19 H19C 0.9600
C66 H66A 0.9300
C66 H66B 0.9300

loop_
_geom_hbond_atom_site_label_D
_geom_hbond_atom_site_label_H
_geom_hbond_atom_site_label_A
_geom_hbond_site_symmetry_A
_geom_hbond_distance_DH
_geom_hbond_distance_HA
_geom_hbond_distance_DA
_geom_hbond_angle_DHA
C2 H2A O17 1_554 0.97 2.43 3.345(3) 158
C66 H66A O3 2_654 0.93 2.47 3.365(3) 163

loop_
_geom_torsion_atom_site_label_1
_geom_torsion_atom_site_label_2
_geom_torsion_atom_site_label_3
_geom_torsion_atom_site_label_4
_geom_torsion
C10 C1 C2 C3 -52.5(3)
C1 C2 C3 O3 -153.9(3)
C1 C2 C3 C4 28.6(3)
O3 C3 C4 C5 -177.9(3)
C2 C3 C4 C5 -0.4(4)
C3 C4 C5 C6 172.8(2)
C3 C4 C5 C10 -4.8(4)
C4 C5 C6 C66 -43.6(3)
C10 C5 C6 C66 134.1(2)
C4 C5 C6 C7 137.7(2)
C10 C5 C6 C7 -44.6(3)
C66 C6 C7 C8 -130.9(3)
C5 C6 C7 C8 47.7(3)
C6 C7 C8 C14 -174.15(19)
C6 C7 C8 C9 -53.9(3)
C7 C8 C9 C11 -172.96(18)
C14 C8 C9 C11 -51.0(2)
C7 C8 C9 C10 57.8(2)
C14 C8 C9 C10 179.86(17)
C4 C5 C10 C19 101.4(2)
C6 C5 C10 C19 -76.3(2)
C4 C5 C10 C1 -18.2(3)
C6 C5 C10 C1 164.16(18)
C4 C5 C10 C9 -137.1(2)
C6 C5 C10 C9 45.3(2)
C2 C1 C10 C5 46.0(3)
C2 C1 C10 C19 -72.0(2)
C2 C1 C10 C9 164.96(19)
C11 C9 C10 C5 178.85(19)
C8 C9 C10 C5 -52.1(2)
C11 C9 C10 C19 -62.5(2)
C8 C9 C10 C19 66.5(2)
C11 C9 C10 C1 59.3(2)
C8 C9 C10 C1 -171.65(17)
C8 C9 C11 C12 50.9(3)
C10 C9 C11 C12 -180.0(2)
C9 C11 C12 C13 -53.2(3)
C11 C12 C13 C17 170.15(19)
C11 C12 C13 C14 56.5(3)
C11 C12 C13 C18 -69.4(2)
C17 C13 C14 C8 174.9(2)
C12 C13 C14 C8 -61.5(2)
C18 C13 C14 C8 63.4(3)
C17 C13 C14 C15 41.7(2)
C12 C13 C14 C15 165.22(19)
C18 C13 C14 C15 -69.8(2)
C7 C8 C14 C13 178.7(2)
C9 C8 C14 C13 57.6(2)
C7 C8 C14 C15 -56.3(3)
C9 C8 C14 C15 -177.35(19)
C13 C14 C15 C16 -39.5(2)
C8 C14 C15 C16 -168.6(2)
C14 C15 C16 C17 21.5(3)
C12 C13 C17 O17 34.0(4)
C14 C13 C17 O17 152.1(3)
C18 C13 C17 O17 -90.0(3)
C12 C13 C17 C16 -146.0(2)
C14 C13 C17 C16 -27.8(3)
C18 C13 C17 C16 90.0(3)
C15 C16 C17 O17 -176.0(3)
C15 C16 C17 C13 3.9(3)
C19 C10 C13 C18 2.2(2)

loop_
_cod_related_entry_id
_cod_related_entry_database
_cod_related_entry_code
1 ChemSpider 18600147
